data_2101549
loop_
_publ_author_name
'E. N. Maslen'
'V. A. Streltsov'
'N. R. Streltsova'
'N. Ishizawa'

_publ_contact_author
;
     Victor Streltsov
     University of Western Australia
     Crystallography Centre
     Nedlands 6709
     Perth
     Australia
;
_publ_contact_author_email strel@crystal.uwa.edu.au
_publ_contact_author_fax (619)3801118
_publ_contact_author_phone (619)3802768
_publ_section_title
;
 Synchrotron X-ray electron density in the layered LaOCl structure
;
_journal_date_accepted 96-03-01
_journal_date_recd_electronic 95-10-31
_journal_issue 4
_journal_name_full 'Acta Crystallographica Section B'
_journal_page_first 576
_journal_page_last 579
_journal_paper_category FA
_journal_paper_doi 10.1107/S0108768196003084
_journal_volume 52
_journal_year 1996
_chemical_formula_analytical LaOCl
_chemical_formula_moiety 'Cl1 La1 O1'
_chemical_formula_sum 'Cl La O'
_chemical_formula_weight 190.36
_chemical_name_systematic Lanthanum_oxychloride
_space_group_IT_number 129
_symmetry_cell_setting tetragonal
_symmetry_space_group_name_Hall '-P 4a 2a'
_symmetry_space_group_name_H-M 'P 4/n m m :2'
_audit_creation_method from_xtal_archive_file_using_CIFIO
_cell_angle_alpha 90.000(10)
_cell_angle_beta 90.000(10)
_cell_angle_gamma 90.000(10)
_cell_formula_units_Z 2
_cell_length_a 4.1198(7)
_cell_length_b 4.1198(7)
_cell_length_c 6.8831(15)
_cell_measurement_reflns_used 6
_cell_measurement_temperature 293
_cell_measurement_theta_max 45.39
_cell_measurement_theta_min 42.82
_cell_volume 116.83(4)
_computing_data_reduction xtal_DIFDAT_ADDREF_SORTRF_ABSORB
_computing_molecular_graphics xtal
_computing_publication_material xtal_CIFIO
_computing_structure_refinement xtal_CRYLSQ
_computing_structure_solution xtal
_diffrn_ambient_temperature 293
_diffrn_measurement_device Tsukuba
_diffrn_measurement_method \w/2\q
_diffrn_radiation_monochromator Si(111)
_diffrn_radiation_source Photon_Factory_beam_line_14A
_diffrn_radiation_type synchrotron
_diffrn_radiation_wavelength 0.7
_diffrn_reflns_av_R_equivalents .039
_diffrn_reflns_av_sigmaI/netI .016
_diffrn_reflns_limit_h_max 8
_diffrn_reflns_limit_h_min -8
_diffrn_reflns_limit_k_max 8
_diffrn_reflns_limit_k_min -8
_diffrn_reflns_limit_l_max 14
_diffrn_reflns_limit_l_min -14
_diffrn_reflns_number 4997
_diffrn_reflns_theta_max 49.88
_diffrn_reflns_theta_min 2.91
_diffrn_standards_decay_% 5
_diffrn_standards_interval_count 100
_diffrn_standards_number 6
_exptl_absorpt_coefficient_mu 17.28
_exptl_absorpt_correction_T_max 0.860
_exptl_absorpt_correction_T_min 0.654
_exptl_absorpt_process_details Analytical
_exptl_crystal_density_diffrn 5.411
_exptl_crystal_F_000 164
_exptl_crystal_size_max 0.0324
_exptl_crystal_size_min 0.0072
_refine_diff_density_max 1.459
_refine_diff_density_min -1.086
_refine_ls_abs_structure_details none
_refine_ls_abs_structure_Flack 0
_refine_ls_extinction_coef .00000
_refine_ls_extinction_method Maslen_Spadaccini_(1993)
_refine_ls_goodness_of_fit_all 1.985
_refine_ls_goodness_of_fit_obs 1.985
_refine_ls_matrix_type full
_refine_ls_number_constraints 0
_refine_ls_number_parameters 9
_refine_ls_number_reflns 416
_refine_ls_number_restraints 0
_refine_ls_R_factor_all .011
_refine_ls_R_factor_obs .011
_refine_ls_structure_factor_coef F
_refine_ls_weighting_scheme sigma
_refine_ls_wR_factor_all .011
_refine_ls_wR_factor_obs .011
_reflns_number_observed 416
_reflns_number_total 416
_reflns_observed_criterion refl_observed_if_F____>_.000_sigma(F___)
_cod_data_source_file as0704.cif
_cod_data_source_block x
_cod_original_cell_volume 116.83(5)
_cod_original_sg_symbol_H-M 'P 4/n m m'
_cod_original_formula_sum 'Cl1 La1 O1'
_cod_database_code 2101549

loop_
_symmetry_equiv_pos_as_xyz
+x,+y,+z
1/2+x,-y,-z
1/2-x,1/2-y,+z
-x,1/2+y,-z
1/2+y,1/2+x,-z
+y,1/2-x,+z
1/2-y,+x,+z
-y,-x,-z
-x,-y,-z
1/2-x,+y,+z
1/2+x,1/2+y,-z
+x,1/2-y,+z
1/2-y,1/2-x,+z
-y,1/2+x,-z
1/2+y,-x,-z
+y,+x,+z

loop_
_atom_site_aniso_label
_atom_site_aniso_U_11
_atom_site_aniso_U_22
_atom_site_aniso_U_33
_atom_site_aniso_U_12
_atom_site_aniso_U_13
_atom_site_aniso_U_23
La .00518(2) .00518(2) .00628(3) .00000 .00000 .00000
Cl .01280(10) .01280(10) .00978(16) .00000 .00000 .00000
O .0062(2) .0062(2) .0081(4) .00000 .00000 .00000

loop_
_atom_site_label
_atom_site_fract_x
_atom_site_fract_y
_atom_site_fract_z
_atom_site_U_iso_or_equiv
_atom_site_thermal_displace_type
La .25000 .25000 .175582(15) .00555(3) Uani
Cl .25000 .25000 .62991(9) .01179(12) Uani
O .75000 .25000 .00000 .0068(3) Uani

loop_
_atom_type_symbol
_atom_type_scat_dispersion_real
_atom_type_scat_dispersion_imag
_atom_type_scat_source
La -.309021 2.397 Int._Tables_Vol_IV_Tables_2.2B_and_2.3.1
O .010803 .005981 Int._Tables_Vol_IV_Tables_2.2B_and_2.3.1
Cl .119019 .155029 Int._Tables_Vol_IV_Tables_2.2B_and_2.3.1
